data_7208846
loop_
_publ_author_name
'Lu, Qing'
'Song, Gonghua'
'Jasinski, Jerry P.'
'Keeley, Amanda C.'
'Zhang, Wei'

_publ_section_title
;
 One-pot double [3 + 2] cycloaddition for diastereoselective synthesis of
 tetracyclic pyrrolidine compounds
;
_journal_issue 11
_journal_name_full 'Green Chemistry'
_journal_page_first 3010
_journal_paper_doi 10.1039/c2gc36066g
_journal_volume 14
_journal_year 2012
_chemical_formula_moiety 'C27 H26 N4 O8 S, C H2 Cl2'
_chemical_formula_sum 'C28 H28 Cl2 N4 O8 S'
_chemical_formula_weight 651.50
_chemical_name_systematic
;
?
;
_space_group_IT_number 14
_symmetry_cell_setting monoclinic
_symmetry_space_group_name_Hall '-P 2ybc'
_symmetry_space_group_name_H-M 'P 1 21/c 1'
_atom_sites_solution_hydrogens geom
_atom_sites_solution_primary direct
_atom_sites_solution_secondary difmap
_audit_creation_method SHELXL-97
_cell_angle_alpha 90.00
_cell_angle_beta 116.043(4)
_cell_angle_gamma 90.00
_cell_formula_units_Z 4
_cell_length_a 11.5934(4)
_cell_length_b 23.9267(7)
_cell_length_c 12.5474(5)
_cell_measurement_reflns_used 7050
_cell_measurement_temperature 173(2)
_cell_measurement_theta_max 71.3802
_cell_measurement_theta_min 3.6916
_cell_volume 3127.1(2)
_computing_cell_refinement '<i>CrysAlisPRO</i> (Oxford Diffraction, 2010)'
_computing_data_collection '<i>CrysAlisPRO</i> (Oxford Diffraction, 2010)'
_computing_data_reduction '<i>CrysAlisRED</i> (Oxford Diffraction, 2010)'
_computing_molecular_graphics '<i>SHELXTL</i> (Bruker, 2000)'
_computing_publication_material '<i>SHELXTL</i> (Bruker, 2000)'
_computing_structure_refinement '<i>SHELXL97</i> (Sheldrick, 2008)'
_computing_structure_solution '<i>SHELXS97</i> (Sheldrick, 2008)'
_diffrn_ambient_temperature 173(2)
_diffrn_detector_area_resol_mean 16.1500
_diffrn_measured_fraction_theta_full 1.000
_diffrn_measured_fraction_theta_max 0.988
_diffrn_measurement_device_type 'Xcalibur, Eos, Gemini'
_diffrn_measurement_method '\w scans'
_diffrn_radiation_monochromator graphite
_diffrn_radiation_source 'Enhance (Cu) X-ray Source'
_diffrn_radiation_type 'Cu K\a'
_diffrn_radiation_wavelength 1.5418
_diffrn_reflns_av_R_equivalents 0.0365
_diffrn_reflns_av_sigmaI/netI 0.0302
_diffrn_reflns_limit_h_max 13
_diffrn_reflns_limit_h_min -14
_diffrn_reflns_limit_k_max 29
_diffrn_reflns_limit_k_min -29
_diffrn_reflns_limit_l_max 15
_diffrn_reflns_limit_l_min -15
_diffrn_reflns_number 20917
_diffrn_reflns_theta_full 67.50
_diffrn_reflns_theta_max 71.51
_diffrn_reflns_theta_min 3.69
_exptl_absorpt_coefficient_mu 2.956
_exptl_absorpt_correction_T_max 1.00000
_exptl_absorpt_correction_T_min 0.59701
_exptl_absorpt_correction_type multi-scan
_exptl_absorpt_process_details
;
Oxford Diffraction (2010),
CrysAlisPro, Agilent Technologies
;
_exptl_crystal_colour colorless
_exptl_crystal_density_diffrn 1.384
_exptl_crystal_density_method 'not measured'
_exptl_crystal_description rod
_exptl_crystal_F_000 1352
_exptl_crystal_size_max 0.32
_exptl_crystal_size_mid 0.10
_exptl_crystal_size_min 0.08
_refine_diff_density_max 0.666
_refine_diff_density_min -0.522
_refine_diff_density_rms 0.061
_refine_ls_extinction_method none
_refine_ls_goodness_of_fit_ref 1.045
_refine_ls_hydrogen_treatment constr
_refine_ls_matrix_type full
_refine_ls_number_parameters 391
_refine_ls_number_reflns 6023
_refine_ls_number_restraints 0
_refine_ls_restrained_S_all 1.045
_refine_ls_R_factor_all 0.0608
_refine_ls_R_factor_gt 0.0526
_refine_ls_shift/su_max 0.000
_refine_ls_shift/su_mean 0.000
_refine_ls_structure_factor_coef Fsqd
_refine_ls_weighting_details 'calc w=1/[\s^2^(Fo^2^)+(0.0780P)^2^+2.4122P] where P=(Fo^2^+2Fc^2^)/3'
_refine_ls_weighting_scheme calc
_refine_ls_wR_factor_gt 0.1436
_refine_ls_wR_factor_ref 0.1510
_reflns_number_gt 5127
_reflns_number_total 6023
_reflns_threshold_expression >2sigma(I)
_cod_data_source_file c2gc36066g.txt
_cod_data_source_block zang-4
_cod_original_cell_volume 3127.15(21)
_cod_original_sg_symbol_H-M 'P 21/c'
_cod_database_code 7208846

loop_
_symmetry_equiv_pos_as_xyz
'x, y, z'
'-x, y+1/2, -z+1/2'
'-x, -y, -z'
'x, -y-1/2, z-1/2'

loop_
_atom_site_label
_atom_site_type_symbol
_atom_site_fract_x
_atom_site_fract_y
_atom_site_fract_z
_atom_site_U_iso_or_equiv
_atom_site_adp_type
_atom_site_occupancy
_atom_site_symmetry_multiplicity
_atom_site_calc_flag
_atom_site_refinement_flags
Cl1 Cl 0.28131(9) 0.37289(4) 0.22252(9) 0.0725(3) Uani 1 1 d .
Cl2 Cl 0.03138(10) 0.42058(4) 0.07170(14) 0.1029(5) Uani 1 1 d .
S1 S 0.57710(7) 0.06484(3) 0.04501(7) 0.0525(2) Uani 1 1 d .
O1 O 0.4269(3) -0.13108(8) 0.3667(2) 0.0656(7) Uani 1 1 d .
O2 O 0.2845(4) -0.12471(9) 0.1879(3) 0.0918(10) Uani 1 1 d .
O3 O 0.81368(15) 0.21615(7) 0.28181(16) 0.0375(4) Uani 1 1 d .
O4 O 0.52357(15) 0.28778(7) 0.39551(14) 0.0334(4) Uani 1 1 d .
O5 O 0.19522(14) 0.18042(6) -0.00700(13) 0.0297(3) Uani 1 1 d .
O6 O 0.26121(15) 0.26815(7) -0.01121(14) 0.0318(4) Uani 1 1 d .
O7 O 0.08644(14) 0.23229(7) 0.13698(14) 0.0332(4) Uani 1 1 d .
O8 O 0.26101(16) 0.08732(7) 0.39057(16) 0.0375(4) Uani 1 1 d .
N1 N 0.3668(3) -0.10430(9) 0.2762(3) 0.0550(7) Uani 1 1 d .
N2 N 0.68616(16) 0.24796(7) 0.36581(15) 0.0248(4) Uani 1 1 d .
N3 N 0.42391(16) 0.15612(7) 0.17301(14) 0.0199(3) Uani 1 1 d .
N4 N 0.14762(17) 0.15240(8) 0.24935(16) 0.0265(4) Uani 1 1 d .
C1 C 0.52234(19) 0.16229(8) 0.12814(18) 0.0228(4) Uani 1 1 d .
H1 H 0.4743 0.1632 0.0415 0.027 Uiso 1 1 calc R
C2 C 0.5809(2) 0.22246(8) 0.16489(18) 0.0234(4) Uani 1 1 d .
H2 H 0.5854 0.2411 0.0973 0.028 Uiso 1 1 calc R
C3 C 0.7085(2) 0.22718(9) 0.2734(2) 0.0261(4) Uani 1 1 d .
C4 C 0.5619(2) 0.26525(8) 0.33040(18) 0.0239(4) Uani 1 1 d .
C5 C 0.48574(19) 0.25322(8) 0.19897(17) 0.0219(4) Uani 1 1 d .
H5 H 0.4568 0.2881 0.1540 0.026 Uiso 1 1 calc R
C6 C 0.37130(19) 0.21208(8) 0.16743(17) 0.0197(4) Uani 1 1 d .
C7 C 0.31248(19) 0.21165(8) 0.25651(17) 0.0207(4) Uani 1 1 d .
H7 H 0.3343 0.2463 0.3029 0.025 Uiso 1 1 calc R
C8 C 0.16931(19) 0.20144(9) 0.20395(18) 0.0241(4) Uani 1 1 d .
C9 C 0.2588(2) 0.12777(9) 0.33208(19) 0.0264(4) Uani 1 1 d .
C10 C 0.37336(19) 0.16128(8) 0.33820(17) 0.0214(4) Uani 1 1 d .
H10 H 0.4253 0.1741 0.4196 0.026 Uiso 1 1 calc R
C11 C 0.46080(19) 0.13096(8) 0.29042(17) 0.0205(4) Uani 1 1 d .
H11 H 0.5510 0.1397 0.3420 0.025 Uiso 1 1 calc R
C12 C 0.4431(2) 0.06819(8) 0.28094(19) 0.0242(4) Uani 1 1 d .
C13 C 0.5253(2) 0.03366(10) 0.3716(2) 0.0308(5) Uani 1 1 d .
H13 H 0.5965 0.0490 0.4344 0.037 Uiso 1 1 calc R
C14 C 0.5028(3) -0.02309(10) 0.3697(2) 0.0371(6) Uani 1 1 d .
H14 H 0.5576 -0.0462 0.4304 0.045 Uiso 1 1 calc R
C15 C 0.3967(3) -0.04443(9) 0.2753(2) 0.0384(6) Uani 1 1 d .
C16 C 0.3160(3) -0.01205(10) 0.1813(2) 0.0392(6) Uani 1 1 d .
H16 H 0.2472 -0.0279 0.1172 0.047 Uiso 1 1 calc R
C17 C 0.3401(2) 0.04468(9) 0.1846(2) 0.0307(5) Uani 1 1 d .
H17 H 0.2870 0.0673 0.1219 0.037 Uiso 1 1 calc R
C18 C 0.6114(2) 0.11325(9) 0.1549(2) 0.0273(5) Uani 1 1 d .
C19 C 0.7180(2) 0.09597(9) 0.2633(2) 0.0302(5) Uani 1 1 d .
H19 H 0.7533 0.1162 0.3336 0.036 Uiso 1 1 calc R
C20 C 0.7606(3) 0.04226(12) 0.2445(3) 0.0507(7) Uani 1 1 d .
H20 H 0.8286 0.0233 0.3036 0.061 Uiso 1 1 calc R
C21 C 0.6944(3) 0.02149(12) 0.1345(4) 0.0581(9) Uani 1 1 d .
H21 H 0.7114 -0.0130 0.1105 0.070 Uiso 1 1 calc R
C22 C 0.0180(2) 0.13145(11) 0.2198(2) 0.0368(5) Uani 1 1 d .
H22A H -0.0379 0.1627 0.2140 0.044 Uiso 1 1 calc R
H22B H 0.0211 0.1071 0.2828 0.044 Uiso 1 1 calc R
C23 C -0.0362(3) 0.09992(15) 0.1048(3) 0.0608(9) Uani 1 1 d .
H23A H -0.0344 0.1232 0.0433 0.091 Uiso 1 1 calc R
H23B H -0.1233 0.0894 0.0848 0.091 Uiso 1 1 calc R
H23C H 0.0142 0.0670 0.1129 0.091 Uiso 1 1 calc R
C24 C 0.27072(19) 0.22437(9) 0.03954(18) 0.0230(4) Uani 1 1 d .
C25 C 0.0866(2) 0.18956(12) -0.1213(2) 0.0396(6) Uani 1 1 d .
H25A H 0.0369 0.2206 -0.1158 0.059 Uiso 1 1 calc R
H25B H 0.0339 0.1566 -0.1441 0.059 Uiso 1 1 calc R
H25C H 0.1169 0.1975 -0.1796 0.059 Uiso 1 1 calc R
C26 C 0.7876(2) 0.25585(10) 0.4863(2) 0.0329(5) Uani 1 1 d .
H26A H 0.7635 0.2858 0.5246 0.039 Uiso 1 1 calc R
H26B H 0.8664 0.2666 0.4827 0.039 Uiso 1 1 calc R
C27 C 0.8105(3) 0.20332(11) 0.5588(2) 0.0406(6) Uani 1 1 d .
H27A H 0.7326 0.1927 0.5628 0.061 Uiso 1 1 calc R
H27B H 0.8765 0.2099 0.6375 0.061 Uiso 1 1 calc R
H27C H 0.8369 0.1739 0.5224 0.061 Uiso 1 1 calc R
C28 C 0.1456(4) 0.37065(15) 0.0838(3) 0.0636(9) Uani 1 1 d .
H28A H 0.1724 0.3767 0.0216 0.076 Uiso 1 1 calc R
H28B H 0.1070 0.3338 0.0723 0.076 Uiso 1 1 calc R

loop_
_atom_site_aniso_label
_atom_site_aniso_U_11
_atom_site_aniso_U_22
_atom_site_aniso_U_33
_atom_site_aniso_U_23
_atom_site_aniso_U_13
_atom_site_aniso_U_12
Cl1 0.0674(5) 0.0660(5) 0.0808(6) 0.0073(4) 0.0294(5) 0.0077(4)
Cl2 0.0568(5) 0.0503(5) 0.1701(13) -0.0222(6) 0.0210(6) 0.0029(4)
S1 0.0493(4) 0.0407(4) 0.0682(5) -0.0229(3) 0.0265(4) -0.0013(3)
O1 0.0898(17) 0.0279(10) 0.0950(18) 0.0252(11) 0.0552(15) 0.0169(10)
O2 0.153(3) 0.0279(11) 0.0834(19) -0.0110(11) 0.042(2) -0.0232(14)
O3 0.0227(8) 0.0451(10) 0.0467(10) -0.0078(8) 0.0172(7) -0.0034(7)
O4 0.0270(8) 0.0441(9) 0.0287(8) -0.0130(7) 0.0119(7) -0.0033(7)
O5 0.0260(8) 0.0307(8) 0.0218(7) -0.0002(6) 0.0009(6) -0.0039(6)
O6 0.0307(8) 0.0317(8) 0.0265(8) 0.0096(6) 0.0065(7) 0.0018(6)
O7 0.0210(7) 0.0382(9) 0.0357(9) 0.0081(7) 0.0082(7) 0.0074(6)
O8 0.0378(9) 0.0338(9) 0.0481(10) 0.0147(7) 0.0255(8) 0.0045(7)
N1 0.089(2) 0.0213(11) 0.0713(18) 0.0006(11) 0.0505(17) 0.0019(12)
N2 0.0190(8) 0.0294(9) 0.0235(9) -0.0030(7) 0.0070(7) -0.0038(7)
N3 0.0197(8) 0.0204(8) 0.0192(8) 0.0022(6) 0.0081(7) 0.0017(6)
N4 0.0212(9) 0.0300(9) 0.0286(9) -0.0004(7) 0.0112(7) -0.0018(7)
C1 0.0232(10) 0.0241(10) 0.0218(10) -0.0011(8) 0.0107(8) -0.0017(8)
C2 0.0255(11) 0.0236(10) 0.0230(10) 0.0003(8) 0.0124(9) -0.0024(8)
C3 0.0229(11) 0.0246(10) 0.0315(11) -0.0024(8) 0.0126(9) -0.0042(8)
C4 0.0221(10) 0.0224(10) 0.0254(10) -0.0015(8) 0.0088(8) -0.0035(8)
C5 0.0219(10) 0.0207(9) 0.0221(10) 0.0013(7) 0.0087(8) -0.0008(8)
C6 0.0194(9) 0.0191(9) 0.0185(9) 0.0013(7) 0.0065(8) 0.0003(7)
C7 0.0200(10) 0.0201(9) 0.0202(9) 0.0002(7) 0.0073(8) 0.0009(7)
C8 0.0214(10) 0.0290(10) 0.0220(10) -0.0019(8) 0.0097(8) 0.0013(8)
C9 0.0275(11) 0.0259(10) 0.0281(11) 0.0017(8) 0.0144(9) 0.0025(8)
C10 0.0210(10) 0.0235(9) 0.0186(9) 0.0007(7) 0.0077(8) 0.0025(8)
C11 0.0173(9) 0.0230(10) 0.0188(9) 0.0013(7) 0.0057(8) 0.0012(7)
C12 0.0263(10) 0.0233(10) 0.0253(10) 0.0039(8) 0.0134(9) 0.0049(8)
C13 0.0312(11) 0.0302(11) 0.0312(12) 0.0067(9) 0.0140(10) 0.0066(9)
C14 0.0455(14) 0.0291(12) 0.0431(14) 0.0139(10) 0.0253(12) 0.0148(10)
C15 0.0605(16) 0.0191(11) 0.0471(14) 0.0020(10) 0.0341(13) 0.0047(10)
C16 0.0542(16) 0.0287(12) 0.0348(13) -0.0055(10) 0.0197(12) -0.0054(11)
C17 0.0370(12) 0.0242(11) 0.0281(11) 0.0026(8) 0.0117(10) 0.0016(9)
C18 0.0272(11) 0.0244(10) 0.0353(12) -0.0030(9) 0.0182(9) -0.0022(8)
C19 0.0292(11) 0.0221(10) 0.0511(14) 0.0045(9) 0.0286(11) 0.0048(8)
C20 0.0364(14) 0.0386(15) 0.083(2) 0.0172(14) 0.0310(15) 0.0114(12)
C21 0.0500(17) 0.0307(13) 0.103(3) -0.0135(15) 0.0417(18) 0.0015(12)
C22 0.0231(11) 0.0444(14) 0.0439(14) 0.0023(11) 0.0156(10) -0.0069(10)
C23 0.0425(16) 0.074(2) 0.062(2) -0.0182(16) 0.0192(15) -0.0304(15)
C24 0.0214(10) 0.0253(10) 0.0225(10) 0.0016(8) 0.0097(8) 0.0037(8)
C25 0.0301(12) 0.0496(15) 0.0243(11) 0.0009(10) -0.0017(10) -0.0027(11)
C26 0.0193(10) 0.0439(13) 0.0275(11) -0.0068(10) 0.0030(9) -0.0066(9)
C27 0.0342(13) 0.0484(15) 0.0288(12) 0.0004(10) 0.0044(10) 0.0068(11)
C28 0.078(2) 0.0557(19) 0.067(2) 0.0065(16) 0.0405(19) 0.0126(17)

loop_
_atom_type_symbol
_atom_type_description
_atom_type_scat_dispersion_real
_atom_type_scat_dispersion_imag
_atom_type_scat_source
C C 0.0181 0.0091 'International Tables Vol C Tables 4.2.6.8 and 6.1.1.4'
H H 0.0000 0.0000 'International Tables Vol C Tables 4.2.6.8 and 6.1.1.4'
N N 0.0311 0.0180 'International Tables Vol C Tables 4.2.6.8 and 6.1.1.4'
O O 0.0492 0.0322 'International Tables Vol C Tables 4.2.6.8 and 6.1.1.4'
S S 0.3331 0.5567 'International Tables Vol C Tables 4.2.6.8 and 6.1.1.4'
Cl Cl 0.3639 0.7018 'International Tables Vol C Tables 4.2.6.8 and 6.1.1.4'

loop_
_geom_angle_atom_site_label_1
_geom_angle_atom_site_label_2
_geom_angle_atom_site_label_3
_geom_angle
C21 S1 C18 92.62(14)
C24 O5 C25 115.71(17)
O2 N1 O1 122.8(3)
O2 N1 C15 118.8(3)
O1 N1 C15 118.4(3)
C4 N2 C3 113.10(17)
C4 N2 C26 123.27(18)
C3 N2 C26 123.36(18)
C6 N3 C11 110.80(15)
C6 N3 C1 105.36(15)
C11 N3 C1 119.12(15)
C8 N4 C9 113.28(17)
C8 N4 C22 122.65(19)
C9 N4 C22 123.87(19)
N3 C1 C18 113.92(17)
N3 C1 C2 106.53(16)
C18 C1 C2 118.98(17)
N3 C1 H1 105.4
C18 C1 H1 105.4
C2 C1 H1 105.4
C3 C2 C5 104.61(16)
C3 C2 C1 117.28(17)
C5 C2 C1 104.50(16)
C3 C2 H2 110.0
C5 C2 H2 110.0
C1 C2 H2 110.0
O3 C3 N2 123.9(2)
O3 C3 C2 127.9(2)
N2 C3 C2 108.16(17)
O4 C4 N2 123.96(19)
O4 C4 C5 127.23(19)
N2 C4 C5 108.78(17)
C4 C5 C2 104.32(16)
C4 C5 C6 114.87(16)
C2 C5 C6 105.21(15)
C4 C5 H5 110.7
C2 C5 H5 110.7
C6 C5 H5 110.7
N3 C6 C24 109.50(16)
N3 C6 C7 105.49(15)
C24 C6 C7 112.46(16)
N3 C6 C5 106.03(15)
C24 C6 C5 108.34(16)
C7 C6 C5 114.72(16)
C8 C7 C10 105.00(16)
C8 C7 C6 115.74(16)
C10 C7 C6 105.56(15)
C8 C7 H7 110.1
C10 C7 H7 110.1
C6 C7 H7 110.1
O7 C8 N4 125.0(2)
O7 C8 C7 126.1(2)
N4 C8 C7 108.81(17)
O8 C9 N4 124.2(2)
O8 C9 C10 127.2(2)
N4 C9 C10 108.54(17)
C9 C10 C7 104.11(16)
C9 C10 C11 115.71(16)
C7 C10 C11 107.04(15)
C9 C10 H10 109.9
C7 C10 H10 109.9
C11 C10 H10 109.9
N3 C11 C12 110.96(16)
N3 C11 C10 103.99(15)
C12 C11 C10 113.72(16)
N3 C11 H11 109.3
C12 C11 H11 109.3
C10 C11 H11 109.3
C13 C12 C17 119.3(2)
C13 C12 C11 120.33(19)
C17 C12 C11 120.28(18)
C14 C13 C12 120.9(2)
C14 C13 H13 119.5
C12 C13 H13 119.5
C15 C14 C13 118.0(2)
C15 C14 H14 121.0
C13 C14 H14 121.0
C14 C15 C16 122.8(2)
C14 C15 N1 118.5(2)
C16 C15 N1 118.6(3)
C15 C16 C17 118.3(2)
C15 C16 H16 120.9
C17 C16 H16 120.9
C16 C17 C12 120.5(2)
C16 C17 H17 119.7
C12 C17 H17 119.7
C19 C18 C1 131.06(19)
C19 C18 S1 111.52(16)
C1 C18 S1 117.14(16)
C20 C19 C18 108.5(2)
C20 C19 H19 125.8
C18 C19 H19 125.8
C21 C20 C19 114.7(3)
C21 C20 H20 122.7
C19 C20 H20 122.7
C20 C21 S1 112.7(2)
C20 C21 H21 123.7
S1 C21 H21 123.7
N4 C22 C23 111.4(2)
N4 C22 H22A 109.3
C23 C22 H22A 109.3
N4 C22 H22B 109.3
C23 C22 H22B 109.3
H22A C22 H22B 108.0
C22 C23 H23A 109.5
C22 C23 H23B 109.5
H23A C23 H23B 109.5
C22 C23 H23C 109.5
H23A C23 H23C 109.5
H23B C23 H23C 109.5
O6 C24 O5 124.47(19)
O6 C24 C6 124.56(19)
O5 C24 C6 110.97(16)
O5 C25 H25A 109.5
O5 C25 H25B 109.5
H25A C25 H25B 109.5
O5 C25 H25C 109.5
H25A C25 H25C 109.5
H25B C25 H25C 109.5
N2 C26 C27 111.40(19)
N2 C26 H26A 109.3
C27 C26 H26A 109.3
N2 C26 H26B 109.3
C27 C26 H26B 109.3
H26A C26 H26B 108.0
C26 C27 H27A 109.5
C26 C27 H27B 109.5
H27A C27 H27B 109.5
C26 C27 H27C 109.5
H27A C27 H27C 109.5
H27B C27 H27C 109.5
Cl2 C28 Cl1 112.4(2)
Cl2 C28 H28A 109.1
Cl1 C28 H28A 109.1
Cl2 C28 H28B 109.1
Cl1 C28 H28B 109.1
H28A C28 H28B 107.9

loop_
_geom_bond_atom_site_label_1
_geom_bond_atom_site_label_2
_geom_bond_distance
Cl1 C28 1.762(4)
Cl2 C28 1.740(4)
S1 C21 1.687(3)
S1 C18 1.708(2)
O1 N1 1.221(4)
O2 N1 1.204(4)
O3 C3 1.206(3)
O4 C4 1.214(3)
O5 C24 1.328(3)
O5 C25 1.451(3)
O6 C24 1.206(3)
O7 C8 1.210(3)
O8 C9 1.208(3)
N1 C15 1.475(3)
N2 C4 1.372(3)
N2 C3 1.387(3)
N2 C26 1.464(3)
N3 C6 1.460(2)
N3 C11 1.470(2)
N3 C1 1.485(3)
N4 C8 1.375(3)
N4 C9 1.382(3)
N4 C22 1.469(3)
C1 C18 1.501(3)
C1 C2 1.572(3)
C1 H1 0.9800
C2 C3 1.512(3)
C2 C5 1.535(3)
C2 H2 0.9800
C4 C5 1.518(3)
C5 C6 1.557(3)
C5 H5 0.9800
C6 C24 1.542(3)
C6 C7 1.544(3)
C7 C8 1.513(3)
C7 C10 1.538(3)
C7 H7 0.9800
C9 C10 1.524(3)
C10 C11 1.564(3)
C10 H10 0.9800
C11 C12 1.514(3)
C11 H11 0.9800
C12 C13 1.390(3)
C12 C17 1.392(3)
C13 C14 1.381(3)
C13 H13 0.9300
C14 C15 1.377(4)
C14 H14 0.9300
C15 C16 1.378(4)
C16 C17 1.383(3)
C16 H16 0.9300
C17 H17 0.9300
C18 C19 1.439(3)
C19 C20 1.433(4)
C19 H19 0.9300
C20 C21 1.345(5)
C20 H20 0.9300
C21 H21 0.9300
C22 C23 1.499(4)
C22 H22A 0.9700
C22 H22B 0.9700
C23 H23A 0.9600
C23 H23B 0.9600
C23 H23C 0.9600
C25 H25A 0.9600
C25 H25B 0.9600
C25 H25C 0.9600
C26 C27 1.505(4)
C26 H26A 0.9700
C26 H26B 0.9700
C27 H27A 0.9600
C27 H27B 0.9600
C27 H27C 0.9600
C28 H28A 0.9700
C28 H28B 0.9700

loop_
_geom_hbond_atom_site_label_D
_geom_hbond_atom_site_label_H
_geom_hbond_atom_site_label_A
_geom_hbond_distance_DH
_geom_hbond_distance_HA
_geom_hbond_distance_DA
_geom_hbond_angle_DHA
_geom_hbond_site_symmetry_A
C1 H1 O4 0.98 2.44 3.160(3) 129.5 4_565
C2 H2 O4 0.98 2.41 3.155(3) 132.5 4_565
C5 H5 O1 0.98 2.44 3.179(3) 132.2 2_655
C14 H14 O8 0.93 2.51 3.417(3) 165.9 3_656
C22 H22A O3 0.97 2.57 3.456(3) 151.7 1_455
C26 H26B O7 0.97 2.43 3.147(3) 130.2 4_666
C28 H28A O8 0.97 2.45 3.395(4) 166.3 4_565

loop_
_geom_torsion_atom_site_label_1
_geom_torsion_atom_site_label_2
_geom_torsion_atom_site_label_3
_geom_torsion_atom_site_label_4
_geom_torsion
C6 N3 C1 C18 165.23(16)
C11 N3 C1 C18 40.2(2)
C6 N3 C1 C2 32.03(19)
C11 N3 C1 C2 -93.04(19)
N3 C1 C2 C3 99.9(2)
C18 C1 C2 C3 -30.5(3)
N3 C1 C2 C5 -15.3(2)
C18 C1 C2 C5 -145.70(18)
C4 N2 C3 O3 170.6(2)
C26 N2 C3 O3 -3.6(3)
C4 N2 C3 C2 -8.4(2)
C26 N2 C3 C2 177.37(18)
C5 C2 C3 O3 -168.6(2)
C1 C2 C3 O3 76.3(3)
C5 C2 C3 N2 10.4(2)
C1 C2 C3 N2 -104.8(2)
C3 N2 C4 O4 -175.5(2)
C26 N2 C4 O4 -1.3(3)
C3 N2 C4 C5 2.6(2)
C26 N2 C4 C5 176.85(18)
O4 C4 C5 C2 -177.8(2)
N2 C4 C5 C2 4.1(2)
O4 C4 C5 C6 -63.2(3)
N2 C4 C5 C6 118.71(19)
C3 C2 C5 C4 -8.5(2)
C1 C2 C5 C4 115.30(17)
C3 C2 C5 C6 -129.79(16)
C1 C2 C5 C6 -5.97(19)
C11 N3 C6 C24 -149.14(16)
C1 N3 C6 C24 80.76(18)
C11 N3 C6 C7 -27.90(19)
C1 N3 C6 C7 -158.00(15)
C11 N3 C6 C5 94.18(18)
C1 N3 C6 C5 -35.93(19)
C4 C5 C6 N3 -88.3(2)
C2 C5 C6 N3 25.8(2)
C4 C5 C6 C24 154.23(17)
C2 C5 C6 C24 -91.66(18)
C4 C5 C6 C7 27.7(2)
C2 C5 C6 C7 141.78(16)
N3 C6 C7 C8 -97.42(19)
C24 C6 C7 C8 21.9(2)
C5 C6 C7 C8 146.28(17)
N3 C6 C7 C10 18.20(19)
C24 C6 C7 C10 137.50(16)
C5 C6 C7 C10 -98.09(18)
C9 N4 C8 O7 -174.4(2)
C22 N4 C8 O7 0.5(3)
C9 N4 C8 C7 2.6(2)
C22 N4 C8 C7 177.56(19)
C10 C7 C8 O7 177.9(2)
C6 C7 C8 O7 -66.2(3)
C10 C7 C8 N4 0.9(2)
C6 C7 C8 N4 116.84(19)
C8 N4 C9 O8 173.1(2)
C22 N4 C9 O8 -1.8(4)
C8 N4 C9 C10 -5.0(2)
C22 N4 C9 C10 -179.93(19)
O8 C9 C10 C7 -172.9(2)
N4 C9 C10 C7 5.2(2)
O8 C9 C10 C11 70.0(3)
N4 C9 C10 C11 -111.96(19)
C8 C7 C10 C9 -3.6(2)
C6 C7 C10 C9 -126.35(16)
C8 C7 C10 C11 119.44(17)
C6 C7 C10 C11 -3.3(2)
C6 N3 C11 C12 147.96(16)
C1 N3 C11 C12 -89.6(2)
C6 N3 C11 C10 25.3(2)
C1 N3 C11 C10 147.73(16)
C9 C10 C11 N3 102.98(19)
C7 C10 C11 N3 -12.5(2)
C9 C10 C11 C12 -17.8(2)
C7 C10 C11 C12 -133.33(17)
N3 C11 C12 C13 146.99(19)
C10 C11 C12 C13 -96.2(2)
N3 C11 C12 C17 -36.7(3)
C10 C11 C12 C17 80.1(2)
C17 C12 C13 C14 -2.9(3)
C11 C12 C13 C14 173.5(2)
C12 C13 C14 C15 0.1(4)
C13 C14 C15 C16 2.7(4)
C13 C14 C15 N1 -176.0(2)
O2 N1 C15 C14 -170.7(3)
O1 N1 C15 C14 9.2(4)
O2 N1 C15 C16 10.5(4)
O1 N1 C15 C16 -169.6(3)
C14 C15 C16 C17 -2.7(4)
N1 C15 C16 C17 176.0(2)
C15 C16 C17 C12 -0.2(4)
C13 C12 C17 C16 2.9(3)
C11 C12 C17 C16 -173.5(2)
N3 C1 C18 C19 -75.8(3)
C2 C1 C18 C19 51.2(3)
N3 C1 C18 S1 97.63(19)
C2 C1 C18 S1 -135.40(17)
C21 S1 C18 C19 1.08(19)
C21 S1 C18 C1 -173.58(19)
C1 C18 C19 C20 172.7(2)
S1 C18 C19 C20 -1.0(2)
C18 C19 C20 C21 0.3(3)
C19 C20 C21 S1 0.5(3)
C18 S1 C21 C20 -0.9(3)
C8 N4 C22 C23 83.4(3)
C9 N4 C22 C23 -102.2(3)
C25 O5 C24 O6 -7.2(3)
C25 O5 C24 C6 172.30(18)
N3 C6 C24 O6 -137.5(2)
C7 C6 C24 O6 105.6(2)
C5 C6 C24 O6 -22.3(3)
N3 C6 C24 O5 43.0(2)
C7 C6 C24 O5 -73.9(2)
C5 C6 C24 O5 158.23(17)
C4 N2 C26 C27 99.5(3)
C3 N2 C26 C27 -86.9(3)
